data_4349948
loop_
_publ_author_name
'Ansari, Shagufi N.'
'Saini, Anoop K.'
'Kumari, Pratibha'
'Mobin, Shaikh M.'

_publ_section_title
;
 An imidazole derivative-based chemodosimeter for Zn2+ and Cu2+ ions
 through &#x201C;ON--OFF--ON&#x201D; switching with intracellular Zn2+
 detection
;
_journal_issue 3
_journal_name_full 'Inorganic Chemistry Frontiers'
_journal_page_first 736
_journal_paper_doi 10.1039/C8QI01127C
_journal_volume 6
_journal_year 2019
_chemical_formula_sum 'C56 H61.5 Cu2 N12 O8'
_chemical_formula_weight 1157.75
_space_group_crystal_system monoclinic
_space_group_IT_number 15
_space_group_name_Hall '-I 2ya'
_space_group_name_H-M_alt 'I 1 2/a 1'
_atom_sites_solution_hydrogens geom
_audit_creation_method SHELXL-2014/7
_audit_update_record
;
2018-07-06 deposited with the CCDC.
2019-01-21 downloaded from the CCDC.
;
_cell_angle_alpha 90
_cell_angle_beta 105.03(2)
_cell_angle_gamma 90
_cell_formula_units_Z 4
_cell_length_a 22.941(5)
_cell_length_b 7.6098(12)
_cell_length_c 34.505(7)
_cell_measurement_reflns_used 1196
_cell_measurement_temperature 293(2)
_cell_measurement_theta_max 16.7660
_cell_measurement_theta_min 3.1790
_cell_volume 5818(2)
_computing_cell_refinement 'CrysAlis RED, Oxford Diffraction Ltd.,'
_computing_data_collection 'CrysAlis CCD, Oxford Diffraction Ltd.,'
_computing_data_reduction 'CrysAlis RED, Oxford Diffraction Ltd.,'
_computing_molecular_graphics Ortep3
_computing_publication_material Shelx97
_computing_structure_refinement 'SHELXL-2014/7 (Sheldrick, 2014)'
_computing_structure_solution 'SHELXS-97 (Sheldrick, 1997)'
_diffrn_ambient_temperature 293(2)
_diffrn_detector_area_resol_mean 15.9948
_diffrn_measured_fraction_theta_full 0.998
_diffrn_measured_fraction_theta_max 0.998
_diffrn_measurement_device_type 'OXFORD DIFFRACTION SUPER NOVA'
_diffrn_measurement_method \w/q-scan
_diffrn_radiation_monochromator graphite
_diffrn_radiation_source 'Micro-Focus (Mo) X-ray Source'
_diffrn_radiation_type MoK\a
_diffrn_radiation_wavelength 0.71073
_diffrn_reflns_av_R_equivalents 0.2812
_diffrn_reflns_av_unetI/netI 0.2206
_diffrn_reflns_Laue_measured_fraction_full 0.998
_diffrn_reflns_Laue_measured_fraction_max 0.998
_diffrn_reflns_limit_h_max 27
_diffrn_reflns_limit_h_min -27
_diffrn_reflns_limit_k_max 9
_diffrn_reflns_limit_k_min -9
_diffrn_reflns_limit_l_max 38
_diffrn_reflns_limit_l_min -41
_diffrn_reflns_number 29351
_diffrn_reflns_point_group_measured_fraction_full 0.998
_diffrn_reflns_point_group_measured_fraction_max 0.998
_diffrn_reflns_theta_full 24.997
_diffrn_reflns_theta_max 24.997
_diffrn_reflns_theta_min 3.176
_exptl_absorpt_coefficient_mu 0.793
_exptl_absorpt_correction_T_max 1.00000
_exptl_absorpt_correction_T_min 0.52239
_exptl_absorpt_correction_type multi-scan
_exptl_absorpt_process_details
;
CrysAlisPro, Agilent Technologies,
Version 1.171.37.35 (release 13-08-2014 CrysAlis171 .NET)
(compiled Aug 13 2014,18:06:01)
Empirical absorption correction using spherical harmonics,
 implemented in SCALE3 ABSPACK scaling algorithm.
;
_exptl_crystal_colour green
_exptl_crystal_density_diffrn 1.322
_exptl_crystal_density_method 'not defined'
_exptl_crystal_description block
_exptl_crystal_F_000 2414
_exptl_crystal_recrystallization_method 'Re-crystallisation from solvent: ethanol'
_exptl_crystal_size_max 0.230
_exptl_crystal_size_mid 0.220
_exptl_crystal_size_min 0.210
_refine_diff_density_max 1.644
_refine_diff_density_min -0.684
_refine_diff_density_rms 0.137
_refine_ls_extinction_method none
_refine_ls_goodness_of_fit_ref 0.988
_refine_ls_hydrogen_treatment riding
_refine_ls_matrix_type full
_refine_ls_number_parameters 354
_refine_ls_number_reflns 5105
_refine_ls_number_restraints 0
_refine_ls_restrained_S_all 0.988
_refine_ls_R_factor_all 0.2602
_refine_ls_R_factor_gt 0.1180
_refine_ls_shift/su_max 0.000
_refine_ls_shift/su_mean 0.000
_refine_ls_structure_factor_coef Fsqd
_refine_ls_weighting_details 'w=1/[\s^2^(Fo^2^)+(0.2000P)^2^] where P=(Fo^2^+2Fc^2^)/3'
_refine_ls_weighting_scheme calc
_refine_ls_wR_factor_gt 0.2945
_refine_ls_wR_factor_ref 0.3998
_reflns_Friedel_coverage 0.000
_reflns_number_gt 1820
_reflns_number_total 5105
_reflns_threshold_expression 'I > 2\s(I)'
_cod_data_source_file c8qi01127c2.cif
_cod_data_source_block shelx_CCDC1
_cod_original_sg_symbol_H-M 'I 2/a'
_cod_original_formula_sum 'C56 H61.50 Cu2 N12 O8'
_cod_database_code 4349948
_shelx_shelxl_version_number 2014/7
_shelx_space_group_comment
;
The symmetry employed for this shelxl refinement is uniquely defined
by the following loop, which should always be used as a source of
symmetry information in preference to the above space-group names.
They are only intended as comments.
;
_shelx_estimated_absorpt_t_min 0.839
_shelx_estimated_absorpt_t_max 0.851

loop_
_space_group_symop_operation_xyz
'x, y, z'
'-x+1/2, y, -z'
'x+1/2, y+1/2, z+1/2'
'-x+1, y+1/2, -z+1/2'
'-x, -y, -z'
'x-1/2, -y, z'
'-x+1/2, -y+1/2, -z+1/2'
'x, -y+1/2, z+1/2'

loop_
_atom_site_label
_atom_site_type_symbol
_atom_site_fract_x
_atom_site_fract_y
_atom_site_fract_z
_atom_site_U_iso_or_equiv
_atom_site_adp_type
_atom_site_occupancy
_atom_site_site_symmetry_order
_atom_site_calc_flag
_atom_site_refinement_flags_posn
_atom_site_refinement_flags_adp
Cu1 Cu 0.41885(7) 0.38188(19) 0.32857(4) 0.0622(7) Uani 1 1 d . .
O1 O 0.4324(5) 0.5619(13) 0.4520(3) 0.090(3) Uani 1 1 d . .
O2 O 0.4393(4) 0.3996(10) 0.3861(2) 0.069(2) Uani 1 1 d . .
O3 O 0.3931(3) 0.3622(10) 0.2715(2) 0.058(2) Uani 1 1 d . .
O4 O 0.3217(4) 0.3359(11) 0.1987(2) 0.071(2) Uani 1 1 d . .
N1 N 0.3963(5) 0.1272(12) 0.3319(3) 0.061(3) Uani 1 1 d . .
N2 N 0.1683(5) -0.0306(12) 0.1749(3) 0.059(3) Uani 1 1 d . .
N3 N 0.2644(5) -0.0878(11) 0.2025(3) 0.062(3) Uani 1 1 d . .
N4 N 0.4838(4) 0.5565(12) 0.3256(3) 0.057(3) Uani 1 1 d . .
N5 N 0.5803(6) 0.924(2) 0.4266(3) 0.091(4) Uani 1 1 d . .
N6 N 0.6389(10) 1.157(2) 0.4332(5) 0.124(6) Uani 1 1 d . .
C1 C 0.4120(5) 0.3156(19) 0.4096(4) 0.064(3) Uani 1 1 d . .
C2 C 0.4083(6) 0.393(2) 0.4461(4) 0.076(4) Uani 1 1 d . .
C3 C 0.4278(7) 0.654(2) 0.4883(4) 0.108(6) Uani 1 1 d . .
H3A H 0.3873 0.6951 0.4848 0.162 Uiso 1 1 calc R U
H3B H 0.4551 0.7517 0.4932 0.162 Uiso 1 1 calc R U
H3C H 0.4381 0.5746 0.5107 0.162 Uiso 1 1 calc R U
C4 C 0.3813(7) 0.302(2) 0.4716(4) 0.085(4) Uani 1 1 d . .
H4 H 0.3791 0.3539 0.4956 0.102 Uiso 1 1 calc R U
C5 C 0.3584(8) 0.141(2) 0.4626(5) 0.095(5) Uani 1 1 d . .
H5 H 0.3428 0.0803 0.4810 0.114 Uiso 1 1 calc R U
C6 C 0.3575(7) 0.0657(19) 0.4264(4) 0.084(4) Uani 1 1 d . .
H6 H 0.3388 -0.0424 0.4197 0.100 Uiso 1 1 calc R U
C7 C 0.3838(6) 0.1473(18) 0.4005(4) 0.065(3) Uani 1 1 d . .
C8 C 0.3812(5) 0.0665(18) 0.3642(4) 0.072(4) Uani 1 1 d . .
H8 H 0.3667 -0.0481 0.3619 0.086 Uiso 1 1 calc R U
C9 C 0.3889(5) 0.0029(17) 0.2973(4) 0.067(4) Uani 1 1 d . .
H9A H 0.3976 -0.1156 0.3075 0.081 Uiso 1 1 calc R U
H9B H 0.4178 0.0325 0.2822 0.081 Uiso 1 1 calc R U
C10 C 0.3245(6) 0.0083(15) 0.2689(4) 0.064(3) Uani 1 1 d . .
H10A H 0.2959 -0.0444 0.2818 0.077 Uiso 1 1 calc R U
H10B H 0.3124 0.1289 0.2621 0.077 Uiso 1 1 calc R U
C11 C 0.3256(6) -0.0904(17) 0.2326(4) 0.070(4) Uani 1 1 d . .
H11A H 0.3373 -0.2110 0.2398 0.084 Uiso 1 1 calc R U
H11B H 0.3555 -0.0393 0.2206 0.084 Uiso 1 1 calc R U
C12 C 0.2121(6) -0.0238(16) 0.2094(4) 0.065(3) Uani 1 1 d . .
H12 H 0.2077 0.0172 0.2339 0.078 Uiso 1 1 calc R U
C13 C 0.2515(6) -0.1379(16) 0.1630(4) 0.072(4) Uani 1 1 d . .
H13 H 0.2783 -0.1863 0.1498 0.086 Uiso 1 1 calc R U
C14 C 0.1915(6) -0.1032(17) 0.1465(4) 0.073(4) Uani 1 1 d . .
H14 H 0.1703 -0.1260 0.1202 0.088 Uiso 1 1 calc R U
C15 C 0.4049(5) 0.4664(15) 0.2445(4) 0.056(3) Uani 1 1 d . .
C16 C 0.3697(5) 0.4511(15) 0.2040(4) 0.056(3) Uani 1 1 d . .
C17 C 0.2806(7) 0.327(2) 0.1593(4) 0.090(5) Uani 1 1 d . .
H17A H 0.2658 0.4423 0.1509 0.135 Uiso 1 1 calc R U
H17B H 0.2473 0.2515 0.1601 0.135 Uiso 1 1 calc R U
H17C H 0.3013 0.2803 0.1407 0.135 Uiso 1 1 calc R U
C18 C 0.3820(6) 0.5483(17) 0.1732(4) 0.069(4) Uani 1 1 d . .
H18 H 0.3577 0.5373 0.1472 0.082 Uiso 1 1 calc R U
C19 C 0.4306(6) 0.6613(18) 0.1812(4) 0.070(4) Uani 1 1 d . .
H19 H 0.4406 0.7216 0.1604 0.084 Uiso 1 1 calc R U
C20 C 0.4633(6) 0.6840(16) 0.2189(4) 0.071(4) Uani 1 1 d . .
H20 H 0.4946 0.7654 0.2238 0.085 Uiso 1 1 calc R U
C21 C 0.4527(5) 0.5897(14) 0.2521(4) 0.056(3) Uani 1 1 d . .
C22 C 0.4898(5) 0.6225(15) 0.2933(4) 0.058(3) Uani 1 1 d . .
H22 H 0.5215 0.7015 0.2957 0.070 Uiso 1 1 calc R U
C23 C 0.5265(6) 0.6227(17) 0.3627(4) 0.071(4) Uani 1 1 d . .
H23A H 0.5626 0.6679 0.3565 0.085 Uiso 1 1 calc R U
H23B H 0.5381 0.5278 0.3819 0.085 Uiso 1 1 calc R U
C24 C 0.4961(6) 0.7665(16) 0.3802(4) 0.074(4) Uani 1 1 d . .
H24A H 0.4943 0.8707 0.3637 0.088 Uiso 1 1 calc R U
H24B H 0.4548 0.7306 0.3782 0.088 Uiso 1 1 calc R U
C25 C 0.5249(8) 0.816(2) 0.4230(4) 0.100(5) Uani 1 1 d . .
H25A H 0.4963 0.8816 0.4336 0.120 Uiso 1 1 calc R U
H25B H 0.5355 0.7099 0.4389 0.120 Uiso 1 1 calc R U
C26 C 0.5806(9) 1.106(3) 0.4258(5) 0.109(6) Uani 1 1 d . .
H26 H 0.5470 1.1792 0.4210 0.131 Uiso 1 1 calc R U
C27 C 0.6716(11) 1.012(5) 0.4358(5) 0.131(8) Uani 1 1 d . .
H27 H 0.7133 1.0110 0.4396 0.157 Uiso 1 1 calc R U
C28 C 0.6374(9) 0.866(3) 0.4321(4) 0.101(5) Uani 1 1 d . .
H28 H 0.6505 0.7498 0.4332 0.121 Uiso 1 1 calc R U

loop_
_atom_site_aniso_label
_atom_site_aniso_U_11
_atom_site_aniso_U_22
_atom_site_aniso_U_33
_atom_site_aniso_U_23
_atom_site_aniso_U_13
_atom_site_aniso_U_12
Cu1 0.0464(10) 0.0760(11) 0.0587(11) -0.0008(8) 0.0039(8) -0.0042(8)
O1 0.092(8) 0.095(7) 0.082(7) -0.007(6) 0.019(6) -0.015(6)
O2 0.059(6) 0.086(6) 0.055(5) -0.004(4) 0.004(5) -0.009(5)
O3 0.046(5) 0.073(5) 0.052(5) 0.009(4) 0.005(4) -0.005(4)
O4 0.052(6) 0.085(6) 0.066(6) -0.009(5) -0.003(5) -0.021(5)
N1 0.045(6) 0.064(6) 0.065(7) 0.008(6) -0.001(5) -0.004(5)
N2 0.046(6) 0.061(6) 0.065(7) 0.001(5) 0.007(6) 0.001(5)
N3 0.056(7) 0.046(6) 0.079(8) -0.001(5) 0.011(6) 0.004(5)
N4 0.042(6) 0.073(6) 0.052(6) -0.004(5) 0.003(5) -0.009(5)
N5 0.071(10) 0.128(12) 0.059(8) -0.017(7) -0.010(7) 0.001(9)
N6 0.117(16) 0.144(14) 0.104(12) -0.038(11) 0.015(11) -0.070(12)
C1 0.036(7) 0.101(10) 0.053(8) 0.011(8) 0.008(6) -0.004(7)
C2 0.054(9) 0.093(11) 0.072(10) -0.001(9) 0.001(8) -0.001(8)
C3 0.086(12) 0.170(15) 0.066(10) -0.046(10) 0.016(9) -0.005(11)
C4 0.077(11) 0.109(12) 0.064(10) 0.001(9) 0.007(9) -0.009(9)
C5 0.108(14) 0.111(13) 0.074(11) 0.018(10) 0.037(10) -0.010(11)
C6 0.096(13) 0.098(10) 0.057(9) 0.015(8) 0.019(9) -0.010(9)
C7 0.067(9) 0.082(9) 0.044(8) -0.006(7) 0.008(7) -0.005(8)
C8 0.036(8) 0.083(9) 0.084(11) 0.007(8) -0.008(7) -0.003(6)
C9 0.040(8) 0.079(9) 0.077(10) -0.003(7) 0.003(7) 0.000(6)
C10 0.058(9) 0.059(8) 0.072(9) -0.007(7) 0.011(7) -0.001(6)
C11 0.049(8) 0.085(9) 0.068(9) -0.004(8) 0.001(7) 0.019(7)
C12 0.043(8) 0.081(9) 0.072(10) 0.004(7) 0.016(8) 0.004(7)
C13 0.061(9) 0.088(9) 0.062(9) -0.022(8) 0.008(7) 0.005(8)
C14 0.059(9) 0.091(10) 0.064(9) -0.024(8) 0.005(8) 0.002(8)
C15 0.033(7) 0.057(7) 0.069(9) -0.012(7) -0.003(6) 0.004(6)
C16 0.037(7) 0.067(8) 0.060(8) -0.004(7) 0.003(6) 0.001(6)
C17 0.073(11) 0.116(11) 0.066(9) 0.001(8) -0.009(8) -0.028(9)
C18 0.054(9) 0.084(9) 0.062(9) -0.002(7) 0.003(7) 0.003(7)
C19 0.055(9) 0.100(10) 0.052(8) 0.001(7) 0.009(7) -0.020(8)
C20 0.051(9) 0.070(8) 0.091(10) 0.006(8) 0.018(8) -0.023(7)
C21 0.044(7) 0.052(7) 0.073(9) 0.001(7) 0.014(7) -0.005(6)
C22 0.034(7) 0.062(8) 0.072(9) -0.001(7) 0.001(6) 0.003(6)
C23 0.054(8) 0.091(9) 0.058(8) -0.013(7) -0.003(7) -0.004(7)
C24 0.059(9) 0.071(9) 0.088(10) -0.003(8) 0.013(8) -0.006(7)
C25 0.090(13) 0.112(11) 0.080(11) -0.014(9) -0.010(9) -0.041(10)
C26 0.116(17) 0.110(14) 0.093(13) -0.038(11) 0.014(11) -0.017(12)
C27 0.107(18) 0.24(3) 0.042(10) -0.020(15) 0.011(11) -0.02(2)
C28 0.083(14) 0.138(16) 0.066(11) -0.017(10) -0.009(10) 0.007(13)

loop_
_atom_type_symbol
_atom_type_description
_atom_type_scat_dispersion_real
_atom_type_scat_dispersion_imag
_atom_type_scat_source
C C 0.0033 0.0016 'International Tables Vol C Tables 4.2.6.8 and 6.1.1.4'
H H 0.0000 0.0000 'International Tables Vol C Tables 4.2.6.8 and 6.1.1.4'
N N 0.0061 0.0033 'International Tables Vol C Tables 4.2.6.8 and 6.1.1.4'
O O 0.0106 0.0060 'International Tables Vol C Tables 4.2.6.8 and 6.1.1.4'
Cu Cu 0.3201 1.2651 'International Tables Vol C Tables 4.2.6.8 and 6.1.1.4'

loop_
_geom_angle_atom_site_label_1
_geom_angle_atom_site_label_2
_geom_angle_atom_site_label_3
_geom_angle
_geom_angle_site_symmetry_3
O3 Cu1 O2 176.2(3) .
O3 Cu1 N1 88.1(4) .
O2 Cu1 N1 90.4(4) .
O3 Cu1 N4 91.9(4) .
O2 Cu1 N4 91.2(4) .
N1 Cu1 N4 147.0(4) .
O3 Cu1 N2 87.3(4) 7
O2 Cu1 N2 89.7(4) 7
N1 Cu1 N2 104.3(4) 7
N4 Cu1 N2 108.7(4) 7
C2 O1 C3 116.9(12) .
C1 O2 Cu1 125.2(8) .
C15 O3 Cu1 128.5(7) .
C16 O4 C17 117.3(9) .
C8 N1 C9 116.5(10) .
C8 N1 Cu1 120.4(9) .
C9 N1 Cu1 122.7(8) .
C14 N2 C12 108.3(11) .
C14 N2 Cu1 132.4(9) 7
C12 N2 Cu1 118.1(8) 7
C13 N3 C12 107.4(11) .
C13 N3 C11 127.0(10) .
C12 N3 C11 125.5(11) .
C22 N4 C23 115.3(10) .
C22 N4 Cu1 123.9(9) .
C23 N4 Cu1 120.6(8) .
C28 N5 C26 108.6(16) .
C28 N5 C25 127.4(17) .
C26 N5 C25 124.0(16) .
C27 N6 C26 106.8(18) .
O2 C1 C2 119.7(13) .
O2 C1 C7 124.1(12) .
C2 C1 C7 116.2(12) .
C4 C2 O1 126.4(14) .
C4 C2 C1 119.8(13) .
O1 C2 C1 113.8(13) .
O1 C3 H3A 109.5 .
O1 C3 H3B 109.5 .
H3A C3 H3B 109.5 .
O1 C3 H3C 109.5 .
H3A C3 H3C 109.5 .
H3B C3 H3C 109.5 .
C5 C4 C2 121.5(14) .
C5 C4 H4 119.2 .
C2 C4 H4 119.2 .
C4 C5 C6 120.7(14) .
C4 C5 H5 119.7 .
C6 C5 H5 119.7 .
C7 C6 C5 120.4(14) .
C7 C6 H6 119.8 .
C5 C6 H6 119.8 .
C6 C7 C8 118.3(13) .
C6 C7 C1 121.3(12) .
C8 C7 C1 120.4(12) .
N1 C8 C7 130.2(13) .
N1 C8 H8 114.9 .
C7 C8 H8 114.9 .
N1 C9 C10 112.3(10) .
N1 C9 H9A 109.1 .
C10 C9 H9A 109.1 .
N1 C9 H9B 109.1 .
C10 C9 H9B 109.1 .
H9A C9 H9B 107.9 .
C11 C10 C9 107.5(10) .
C11 C10 H10A 110.2 .
C9 C10 H10A 110.2 .
C11 C10 H10B 110.2 .
C9 C10 H10B 110.2 .
H10A C10 H10B 108.5 .
C10 C11 N3 111.2(10) .
C10 C11 H11A 109.4 .
N3 C11 H11A 109.4 .
C10 C11 H11B 109.4 .
N3 C11 H11B 109.4 .
H11A C11 H11B 108.0 .
N2 C12 N3 108.4(11) .
N2 C12 H12 125.8 .
N3 C12 H12 125.8 .
C14 C13 N3 107.0(11) .
C14 C13 H13 126.5 .
N3 C13 H13 126.5 .
N2 C14 C13 108.8(12) .
N2 C14 H14 125.6 .
C13 C14 H14 125.6 .
O3 C15 C21 124.5(11) .
O3 C15 C16 118.7(10) .
C21 C15 C16 116.8(12) .
O4 C16 C18 123.5(11) .
O4 C16 C15 114.2(10) .
C18 C16 C15 122.2(12) .
O4 C17 H17A 109.5 .
O4 C17 H17B 109.5 .
H17A C17 H17B 109.5 .
O4 C17 H17C 109.5 .
H17A C17 H17C 109.5 .
H17B C17 H17C 109.5 .
C19 C18 C16 119.7(12) .
C19 C18 H18 120.2 .
C16 C18 H18 120.2 .
C20 C19 C18 119.8(12) .
C20 C19 H19 120.1 .
C18 C19 H19 120.1 .
C19 C20 C21 123.3(12) .
C19 C20 H20 118.4 .
C21 C20 H20 118.4 .
C15 C21 C20 118.1(12) .
C15 C21 C22 121.1(11) .
C20 C21 C22 120.8(11) .
N4 C22 C21 128.0(11) .
N4 C22 H22 116.0 .
C21 C22 H22 116.0 .
N4 C23 C24 108.8(10) .
N4 C23 H23A 109.9 .
C24 C23 H23A 109.9 .
N4 C23 H23B 109.9 .
C24 C23 H23B 109.9 .
H23A C23 H23B 108.3 .
C25 C24 C23 116.4(12) .
C25 C24 H24A 108.2 .
C23 C24 H24A 108.2 .
C25 C24 H24B 108.2 .
C23 C24 H24B 108.2 .
H24A C24 H24B 107.3 .
N5 C25 C24 111.6(12) .
N5 C25 H25A 109.3 .
C24 C25 H25A 109.3 .
N5 C25 H25B 109.3 .
C24 C25 H25B 109.3 .
H25A C25 H25B 108.0 .
N6 C26 N5 107.1(18) .
N6 C26 H26 126.5 .
N5 C26 H26 126.5 .
N6 C27 C28 112(2) .
N6 C27 H27 124.0 .
C28 C27 H27 124.0 .
C27 C28 N5 105.3(19) .
C27 C28 H28 127.3 .
N5 C28 H28 127.3 .

loop_
_geom_bond_atom_site_label_1
_geom_bond_atom_site_label_2
_geom_bond_distance
_geom_bond_site_symmetry_2
Cu1 O3 1.911(8) .
Cu1 O2 1.923(8) .
Cu1 N1 2.016(9) .
Cu1 N4 2.019(9) .
Cu1 N2 2.274(10) 7
O1 C2 1.392(15) .
O1 C3 1.460(14) .
O2 C1 1.311(13) .
O3 C15 1.302(13) .
O4 C16 1.383(13) .
O4 C17 1.441(14) .
N1 C8 1.333(15) .
N1 C9 1.497(14) .
N2 C14 1.347(14) .
N2 C12 1.347(15) .
N2 Cu1 2.274(10) 7
N3 C13 1.371(15) .
N3 C12 1.373(14) .
N3 C11 1.516(15) .
N4 C22 1.261(14) .
N4 C23 1.484(14) .
N5 C28 1.35(2) .
N5 C26 1.385(19) .
N5 C25 1.490(18) .
N6 C27 1.32(2) .
N6 C26 1.35(2) .
C1 C2 1.412(17) .
C1 C7 1.433(17) .
C2 C4 1.388(18) .
C3 H3A 0.9600 .
C3 H3B 0.9600 .
C3 H3C 0.9600 .
C4 C5 1.335(19) .
C4 H4 0.9300 .
C5 C6 1.369(18) .
C5 H5 0.9300 .
C6 C7 1.352(16) .
C6 H6 0.9300 .
C7 C8 1.384(17) .
C8 H8 0.9300 .
C9 C10 1.548(16) .
C9 H9A 0.9700 .
C9 H9B 0.9700 .
C10 C11 1.466(15) .
C10 H10A 0.9700 .
C10 H10B 0.9700 .
C11 H11A 0.9700 .
C11 H11B 0.9700 .
C12 H12 0.9300 .
C13 C14 1.371(17) .
C13 H13 0.9300 .
C14 H14 0.9300 .
C15 C21 1.415(16) .
C15 C16 1.426(15) .
C16 C18 1.384(16) .
C17 H17A 0.9600 .
C17 H17B 0.9600 .
C17 H17C 0.9600 .
C18 C19 1.378(17) .
C18 H18 0.9300 .
C19 C20 1.335(17) .
C19 H19 0.9300 .
C20 C21 1.425(16) .
C20 H20 0.9300 .
C21 C22 1.476(16) .
C22 H22 0.9300 .
C23 C24 1.506(16) .
C23 H23A 0.9700 .
C23 H23B 0.9700 .
C24 C25 1.502(17) .
C24 H24A 0.9700 .
C24 H24B 0.9700 .
C25 H25A 0.9700 .
C25 H25B 0.9700 .
C26 H26 0.9300 .
C27 C28 1.35(3) .
C27 H27 0.9300 .
C28 H28 0.9300 .

loop_
_geom_torsion_atom_site_label_1
_geom_torsion_atom_site_label_2
_geom_torsion_atom_site_label_3
_geom_torsion_atom_site_label_4
_geom_torsion
_geom_torsion_site_symmetry_1
Cu1 O2 C1 C2 -149.0(10) .
Cu1 O2 C1 C7 29.7(17) .
C3 O1 C2 C4 -1(2) .
C3 O1 C2 C1 177.4(12) .
O2 C1 C2 C4 -177.8(12) .
C7 C1 C2 C4 3.4(19) .
O2 C1 C2 O1 3.3(18) .
C7 C1 C2 O1 -175.5(11) .
O1 C2 C4 C5 178.6(15) .
C1 C2 C4 C5 0(2) .
C2 C4 C5 C6 -4(3) .
C4 C5 C6 C7 5(3) .
C5 C6 C7 C8 -179.3(14) .
C5 C6 C7 C1 -1(2) .
O2 C1 C7 C6 178.6(12) .
C2 C1 C7 C6 -3(2) .
O2 C1 C7 C8 -4(2) .
C2 C1 C7 C8 175.3(12) .
C9 N1 C8 C7 178.9(13) .
Cu1 N1 C8 C7 -7.7(18) .
C6 C7 C8 N1 170.5(13) .
C1 C7 C8 N1 -7(2) .
C8 N1 C9 C10 87.0(13) .
Cu1 N1 C9 C10 -86.3(11) .
N1 C9 C10 C11 169.1(10) .
C9 C10 C11 N3 -178.5(10) .
C13 N3 C11 C10 167.3(11) .
C12 N3 C11 C10 -8.4(16) .
C14 N2 C12 N3 2.1(14) .
Cu1 N2 C12 N3 -166.9(7) 7
C13 N3 C12 N2 -1.4(13) .
C11 N3 C12 N2 175.1(10) .
C12 N3 C13 C14 0.1(14) .
C11 N3 C13 C14 -176.2(11) .
C12 N2 C14 C13 -2.0(15) .
Cu1 N2 C14 C13 164.9(8) 7
N3 C13 C14 N2 1.1(15) .
Cu1 O3 C15 C21 18.3(15) .
Cu1 O3 C15 C16 -165.0(7) .
C17 O4 C16 C18 -4.1(17) .
C17 O4 C16 C15 174.1(10) .
O3 C15 C16 O4 6.4(15) .
C21 C15 C16 O4 -176.6(9) .
O3 C15 C16 C18 -175.4(10) .
C21 C15 C16 C18 1.5(16) .
O4 C16 C18 C19 179.4(11) .
C15 C16 C18 C19 1.5(18) .
C16 C18 C19 C20 -4(2) .
C18 C19 C20 C21 3(2) .
O3 C15 C21 C20 174.6(10) .
C16 C15 C21 C20 -2.1(15) .
O3 C15 C21 C22 -6.6(17) .
C16 C15 C21 C22 176.7(10) .
C19 C20 C21 C15 -0.2(19) .
C19 C20 C21 C22 -179.0(12) .
C23 N4 C22 C21 -177.0(10) .
Cu1 N4 C22 C21 0.0(17) .
C15 C21 C22 N4 -2.7(18) .
C20 C21 C22 N4 176.0(11) .
C22 N4 C23 C24 96.4(12) .
Cu1 N4 C23 C24 -80.7(11) .
N4 C23 C24 C25 163.9(11) .
C28 N5 C25 C24 -89.9(18) .
C26 N5 C25 C24 92.1(17) .
C23 C24 C25 N5 75.9(16) .
C27 N6 C26 N5 4(2) .
C28 N5 C26 N6 -3.5(18) .
C25 N5 C26 N6 174.8(13) .
C26 N6 C27 C28 -3(2) .
N6 C27 C28 N5 1(2) .
C26 N5 C28 C27 1.7(18) .
C25 N5 C28 C27 -176.5(13) .
